data_7204941
loop_
_publ_author_name
'Yamamoto, Hiroshi M.'
'Maeda, Ryoko'
'Yamaura, Jun-Ichi'
'Kato, Reizo'

_publ_section_title
;
 Structural and physical properties of conducting cation radical salts
 containing supramolecular assemblies based on p-bis(iodoethynyl)benzene
 derivatives
;
_journal_issue 4
_journal_name_full 'Journal of Materials Chemistry'
_journal_page_first 1034
_journal_paper_doi 10.1039/b008170l
_journal_volume 11
_journal_year 2001
_chemical_formula_sum 'C40 H28 Br I2 S24'
_chemical_formula_weight 1615.81
_space_group_IT_number 2
_symmetry_cell_setting triclinic
_symmetry_Int_Tables_number 2
_symmetry_space_group_name_Hall '-P 1'
_symmetry_space_group_name_H-M 'P -1'
_atom_sites_solution_primary direct
_atom_sites_solution_secondary 'Fourier difference'
_cell_angle_alpha 95.75(2)
_cell_angle_beta 106.92(2)
_cell_angle_gamma 86.66(2)
_cell_formula_units_Z 1
_cell_length_a 10.193(2)
_cell_length_b 15.034(3)
_cell_length_c 9.423(2)
_cell_measurement_reflns_used 23
_cell_measurement_temperature 293.2
_cell_measurement_theta_max 14.8
_cell_measurement_theta_min 13.2
_cell_volume 1373.9(5)
_computing_data_reduction 'teXsan Ver. 1.10'
_computing_publication_material 'teXsan Ver. 1.10'
_computing_structure_refinement 'teXsan Ver. 1.10'
_computing_structure_solution SIR92
_diffrn_measured_fraction_theta_full 1.0010
_diffrn_measured_fraction_theta_max 1.0010
_diffrn_measurement_device_type 'MacScience MXC18'
_diffrn_radiation_type 'Mo K\a'
_diffrn_radiation_wavelength 0.7107
_diffrn_reflns_av_R_equivalents 0.015
_diffrn_reflns_limit_h_max 15
_diffrn_reflns_limit_h_min -14
_diffrn_reflns_limit_k_max 22
_diffrn_reflns_limit_k_min -22
_diffrn_reflns_limit_l_max 0
_diffrn_reflns_limit_l_min -14
_diffrn_reflns_number 10570
_diffrn_reflns_theta_full 32.50
_diffrn_reflns_theta_max 32.50
_exptl_absorpt_coefficient_mu 2.819
_exptl_absorpt_correction_type none
_exptl_crystal_colour black
_exptl_crystal_density_diffrn 1.948
_exptl_crystal_density_method 'not measured'
_exptl_crystal_description block
_exptl_crystal_size_max 0.250
_exptl_crystal_size_mid 0.150
_exptl_crystal_size_min 0.150
_refine_diff_density_max 9.64
_refine_diff_density_min -1.52
_refine_ls_extinction_method none
_refine_ls_goodness_of_fit_ref 2.335
_refine_ls_hydrogen_treatment noref
_refine_ls_number_parameters 311
_refine_ls_number_reflns 4819
_refine_ls_R_factor_gt 0.0797
_refine_ls_shift/su_max 11.2840
_refine_ls_structure_factor_coef F
_refine_ls_weighting_details 'w = 1/[\s^2^(Fo) + 0.00063|Fo|^2^]'
_refine_ls_weighting_scheme calc
_refine_ls_wR_factor_ref 0.1008
_reflns_number_gt 4819
_reflns_number_total 9947
_reflns_threshold_expression F^2^>3.0\s(F^2^)
_cod_data_source_file b008170l.txt
_cod_data_source_block ET3Br.pBIBd4
_cod_depositor_comments
;
The following automatic conversions were performed:
'_atoms_sites_solution_primary' tag replaced with
'_atom_sites_solution_primary'.

'_atoms_sites_solution_secondary'
tag replaced with '_atom_sites_solution_secondary'.

Automatic conversion script
Id: cif_correct_tags 1440 2010-10-19 06:21:57Z saulius 

The following automatic conversions were performed:

'_atom_sites_solution_primary' value 'direct methods' was changed to
'direct'.

Automatic conversion script
Id: cif_fix_values 6452 2018-10-05 10:23:21Z andrius 
;
_cod_original_sg_symbol_H-M 'P -1         '
_cod_original_formula_sum 'C40 H28 Br I2 S24 '
_cod_database_code 7204941

loop_
_symmetry_equiv_pos_as_xyz
x,y,z
-x,-y,-z

loop_
_atom_site_label
_atom_site_type_symbol
_atom_site_fract_x
_atom_site_fract_y
_atom_site_fract_z
_atom_site_U_iso_or_equiv
_atom_site_adp_type
_atom_site_occupancy
_atom_site_calc_flag
_atom_site_refinement_flags
_atom_site_disorder_assembly
_atom_site_disorder_group
I(1) I 0.15793(7) 0.00236(4) 0.35554(7) 0.0444(2) Uani 1.00 d . . .
Br(1) Br 0.0000 0.0000 0.0000 0.0419(3) Uani 1.00 d S . .
S(1) S 0.8120(2) 0.4241(1) -0.0592(2) 0.0411(5) Uani 1.00 d . . .
S(2) S 1.0647(2) 0.4199(1) 0.1905(2) 0.0382(5) Uani 1.00 d . . .
S(3) S 0.6975(2) 0.2635(2) 0.0125(3) 0.0520(6) Uani 1.00 d . . .
S(4) S 0.9998(2) 0.2601(2) 0.3072(3) 0.0485(6) Uani 1.00 d . . .
S(5) S 0.4759(2) 0.4267(1) 0.2800(2) 0.0401(5) Uani 1.00 d . . .
S(6) S 0.7356(2) 0.4159(1) 0.5194(2) 0.0380(5) Uani 1.00 d . . .
S(7) S 0.5973(2) 0.5824(1) 0.1457(2) 0.0394(5) Uani 1.00 d . . .
S(8) S 0.8568(2) 0.5721(1) 0.3856(2) 0.0397(5) Uani 1.00 d . . .
S(9) S 0.3612(2) 0.2657(2) 0.3510(3) 0.0544(7) Uani 1.00 d . . .
S(10) S 0.6711(2) 0.2524(2) 0.6296(3) 0.0516(6) Uani 1.00 d . . .
S(11) S 0.6640(2) 0.7452(2) 0.0329(3) 0.0506(6) Uani 1.00 d . . .
S(12) S 0.9739(2) 0.7306(2) 0.3139(3) 0.0535(6) Uani 1.00 d . . .
C(1) C 0.9742(8) 0.4673(5) 0.0280(8) 0.030(2) Uani 1.00 d . . .
C(2) C 0.8308(8) 0.3374(5) 0.0562(9) 0.034(2) Uani 1.00 d . . .
C(3) C 0.9476(8) 0.3349(5) 0.1708(8) 0.030(2) Uani 1.00 d . . .
C(4) C 0.7184(9) 0.2285(6) 0.1950(10) 0.040(2) Uani 1.00 d . . .
C(5) C 0.8569(10) 0.1860(6) 0.262(1) 0.044(2) Uani 1.00 d . . .
C(6) C 0.6408(8) 0.4670(5) 0.3618(8) 0.030(2) Uani 1.00 d . . .
C(7) C 0.6928(8) 0.5317(5) 0.3046(8) 0.031(2) Uani 1.00 d . . .
C(8) C 0.4982(8) 0.3382(5) 0.3925(9) 0.035(2) Uani 1.00 d . . .
C(9) C 0.6175(8) 0.3326(5) 0.5025(8) 0.031(2) Uani 1.00 d . . .
C(10) C 0.7157(8) 0.6653(5) 0.1615(9) 0.032(2) Uani 1.00 d . . .
C(11) C 0.8353(8) 0.6603(5) 0.2714(9) 0.033(2) Uani 1.00 d . . .
C(12) C 0.389(1) 0.2283(7) 0.532(1) 0.055(3) Uani 1.00 d . . .
C(13) C 0.521(1) 0.1852(7) 0.596(1) 0.057(3) Uani 1.00 d . . .
C(14A) C 0.825(2) 0.780(1) 0.027(2) 0.041(4) Uani 0.50 d P . .
C(14B) C 0.816(2) 0.813(1) 0.077(2) 0.0415 Uani 0.50 d P . .
C(15A) C 0.916(2) 0.814(1) 0.178(2) 0.041(4) Uani 0.50 d P . .
C(15B) C 0.952(2) 0.767(1) 0.136(2) 0.0409 Uani 0.50 d P . .
C(16) C 0.3609(9) -0.0029(7) 0.967(1) 0.048(3) Uani 1.00 d . . .
C(17) C 0.4214(9) -0.0003(5) 0.8504(9) 0.037(2) Uani 1.00 d . . .
C(18) C 0.5583(9) 0.0053(6) 0.894(1) 0.052(2) Uani 1.00 d . . .
C(19) C 0.3362(7) 0.0019(5) 0.6931(8) 0.027(2) Uani 1.00 d . . .
C(20) C 0.274(1) 0.0013(7) 0.575(1) 0.058(3) Uani 1.00 d . . .
H(1) H 0.7057 0.2800 0.2594 0.0653 Uiso 1.00 calc . . .
H(2) H 0.6489 0.1872 0.1890 0.0653 Uiso 1.00 calc . . .
H(3) H 0.8732 0.1389 0.1916 0.0540 Uiso 1.00 calc . . .
H(4) H 0.8572 0.1606 0.3503 0.0540 Uiso 1.00 calc . . .
H(5) H 0.3788 0.2792 0.5987 0.0653 Uiso 1.00 calc . . .
H(6) H 0.3186 0.1874 0.5271 0.0653 Uiso 1.00 calc . . .
H(7) H 0.5300 0.1346 0.5295 0.0692 Uiso 1.00 calc . . .
H(8) H 0.5207 0.1648 0.6887 0.0692 Uiso 1.00 calc . . .
H(9) H 0.8724 0.7300 -0.0087 0.0512 Uiso 0.50 calc P . .
H(10) H 0.8182 0.8377 -0.0124 0.0512 Uiso 1.00 calc . . .
H(11) H 0.8095 0.8600 0.1490 0.0512 Uiso 0.50 calc P . .
H(12) H 0.9079 0.8693 0.2342 0.0501 Uiso 0.50 calc P . .
H(13) H 1.0238 0.8060 0.1404 0.0501 Uiso 1.00 calc . . .
H(14) H 0.9593 0.7155 0.0681 0.0501 Uiso 0.50 calc P . .
H(15) H 0.2585 -0.0043 0.9436 0.0507 Uiso 1.00 calc . . .
H(16) H 0.6034 0.0081 0.8121 0.0507 Uiso 1.00 calc . . .

loop_
_atom_site_aniso_label
_atom_site_aniso_U_11
_atom_site_aniso_U_22
_atom_site_aniso_U_33
_atom_site_aniso_U_12
_atom_site_aniso_U_13
_atom_site_aniso_U_23
I(1) 0.0449(3) 0.0442(3) 0.0387(3) -0.0028(2) 0.0025(2) 0.0058(2)
Br(1) 0.0401(6) 0.0551(8) 0.0338(5) -0.0091(6) 0.0124(5) 0.0087(5)
S(1) 0.039(1) 0.039(1) 0.044(1) -0.0094(9) 0.0012(9) 0.0201(9)
S(2) 0.045(1) 0.0324(10) 0.0342(9) -0.0160(9) 0.0006(8) 0.0102(8)
S(3) 0.041(1) 0.063(1) 0.049(1) -0.025(1) -0.0018(10) 0.025(1)
S(4) 0.042(1) 0.052(1) 0.049(1) -0.0170(10) -0.0024(10) 0.0291(10)
S(5) 0.035(1) 0.038(1) 0.045(1) -0.0077(9) 0.0004(9) 0.0205(9)
S(6) 0.041(1) 0.0331(10) 0.0361(10) -0.0144(8) -0.0012(8) 0.0125(8)
S(7) 0.041(1) 0.036(1) 0.0371(10) -0.0169(9) -0.0019(9) 0.0132(8)
S(8) 0.035(1) 0.036(1) 0.045(1) -0.0076(8) 0.0002(9) 0.0182(8)
S(9) 0.038(1) 0.070(2) 0.052(1) -0.027(1) -0.0037(10) 0.029(1)
S(10) 0.040(1) 0.055(1) 0.059(1) -0.014(1) -0.001(1) 0.036(1)
S(11) 0.039(1) 0.058(1) 0.055(1) -0.013(1) 0.0002(10) 0.035(1)
S(12) 0.040(1) 0.064(1) 0.054(1) -0.024(1) -0.0032(10) 0.029(1)
C(1) 0.040(4) 0.021(3) 0.029(3) -0.006(3) 0.011(3) 0.004(3)
C(2) 0.034(4) 0.034(4) 0.034(4) -0.008(3) 0.007(3) 0.011(3)
C(3) 0.034(4) 0.027(4) 0.032(3) -0.005(3) 0.008(3) 0.010(3)
C(4) 0.037(4) 0.043(5) 0.048(4) -0.006(4) 0.019(4) 0.010(4)
C(5) 0.049(5) 0.035(4) 0.049(5) -0.011(4) 0.011(4) 0.013(4)
C(6) 0.035(4) 0.023(3) 0.031(3) -0.005(3) 0.009(3) 0.004(3)
C(7) 0.035(4) 0.025(4) 0.031(3) -0.005(3) 0.007(3) 0.006(3)
C(8) 0.036(4) 0.034(4) 0.037(4) -0.008(3) 0.008(3) 0.013(3)
C(9) 0.031(4) 0.031(4) 0.033(3) -0.004(3) 0.011(3) 0.008(3)
C(10) 0.030(4) 0.031(4) 0.035(4) -0.004(3) 0.008(3) 0.009(3)
C(11) 0.031(4) 0.029(4) 0.040(4) -0.003(3) 0.009(3) 0.015(3)
C(12) 0.052(5) 0.068(6) 0.049(5) -0.022(5) 0.014(4) 0.016(5)
C(13) 0.052(6) 0.054(6) 0.067(6) -0.016(5) 0.008(5) 0.027(5)
C(14A) 0.054(6) 0.033(8) 0.038(8) -0.017(6) 0.011(6) 0.007(5)
C(14B) 0.0543 0.0329 0.0385 -0.0169 0.0107 0.0073
C(15A) 0.042(7) 0.041(8) 0.043(7) -0.013(6) 0.012(5) 0.011(5)
C(15B) 0.0415 0.0410 0.0434 -0.0134 0.0123 0.0108
C(16) 0.045(5) 0.060(6) 0.044(5) -0.009(4) 0.020(4) 0.008(4)
C(17) 0.048(5) 0.035(4) 0.034(4) -0.004(4) 0.017(4) 0.005(3)
C(18) 0.037(4) 0.048(5) 0.058(5) -0.015(4) -0.012(4) 0.015(4)
C(19) 0.018(3) 0.027(4) 0.031(3) 0.002(3) 0.000(3) 0.003(3)
C(20) 0.062(6) 0.037(5) 0.089(8) -0.002(4) 0.045(5) 0.005(5)

loop_
_atom_type_symbol
_atom_type_description
_atom_type_scat_dispersion_real
_atom_type_scat_dispersion_imag
_atom_type_scat_source
C C 0.003 0.002
;International Tables for Crystallography
(1992, Vol. C, Tables 4.2.6.8 and 6.1.1.1)
;
H H 0.000 0.000
;International Tables for Crystallography
(1992, Vol. C, Table 6.1.1.2)
;
Br Br -0.290 2.459
;International Tables for Crystallography
(1992, Vol. C, Tables 4.2.6.8 and 6.1.1.1)
;
I I -0.474 1.812
;International Tables for Crystallography
(1992, Vol. C, Tables 4.2.6.8 and 6.1.1.1)
;
S S 0.125 0.123
;International Tables for Crystallography
(1992, Vol. C, Tables 4.2.6.8 and 6.1.1.1)
;

loop_
_geom_angle_atom_site_label_1
_geom_angle_atom_site_label_2
_geom_angle_atom_site_label_3
_geom_angle
_geom_angle_site_symmetry_1
_geom_angle_site_symmetry_2
_geom_angle_site_symmetry_3
_geom_angle_publ_flag
C(1) S(1) C(2) 95.4(4) 1_555 1_555 1_555 yes
C(1) S(2) C(3) 95.1(4) 1_555 1_555 1_555 yes
C(2) S(3) C(4) 99.0(4) 1_555 1_555 1_555 yes
C(3) S(4) C(5) 102.8(4) 1_555 1_555 1_555 yes
C(6) S(5) C(8) 94.9(4) 1_555 1_555 1_555 yes
C(6) S(6) C(9) 95.4(4) 1_555 1_555 1_555 yes
C(7) S(7) C(10) 95.2(4) 1_555 1_555 1_555 yes
C(7) S(8) C(11) 95.2(4) 1_555 1_555 1_555 yes
C(8) S(9) C(12) 98.6(4) 1_555 1_555 1_555 yes
C(9) S(10) C(13) 103.7(4) 1_555 1_555 1_555 yes
C(10) S(11) C(14A) 100.7(7) 1_555 1_555 1_555 yes
C(10) S(11) C(14B) 102.0(7) 1_555 1_555 1_555 yes
C(14A) S(11) C(14B) 21.2(8) 1_555 1_555 1_555 yes
C(11) S(12) C(15A) 103.3(6) 1_555 1_555 1_555 yes
C(11) S(12) C(15B) 99.1(6) 1_555 1_555 1_555 yes
C(15A) S(12) C(15B) 28.5(8) 1_555 1_555 1_555 yes
S(1) C(1) S(2) 115.1(4) 1_555 1_555 1_555 yes
S(1) C(1) C(1) 122.3(8) 1_555 1_555 2_765 yes
S(2) C(1) C(1) 122.6(8) 1_555 1_555 2_765 yes
S(1) C(2) S(3) 116.5(4) 1_555 1_555 1_555 yes
S(1) C(2) C(3) 116.8(6) 1_555 1_555 1_555 yes
S(3) C(2) C(3) 126.7(6) 1_555 1_555 1_555 yes
S(2) C(3) S(4) 113.6(4) 1_555 1_555 1_555 yes
S(2) C(3) C(2) 117.0(6) 1_555 1_555 1_555 yes
S(4) C(3) C(2) 129.4(6) 1_555 1_555 1_555 yes
S(3) C(4) C(5) 113.2(6) 1_555 1_555 1_555 yes
S(3) C(4) H(1) 108.6(7) 1_555 1_555 1_555 no
S(3) C(4) H(2) 108.9(7) 1_555 1_555 1_555 no
C(5) C(4) H(1) 108.7(8) 1_555 1_555 1_555 no
C(5) C(4) H(2) 109.3(8) 1_555 1_555 1_555 no
H(1) C(4) H(2) 108.1(8) 1_555 1_555 1_555 no
S(4) C(5) C(4) 115.4(6) 1_555 1_555 1_555 yes
S(4) C(5) H(3) 107.3(7) 1_555 1_555 1_555 no
S(4) C(5) H(4) 107.8(7) 1_555 1_555 1_555 no
C(4) C(5) H(3) 108.2(8) 1_555 1_555 1_555 no
C(4) C(5) H(4) 109.4(9) 1_555 1_555 1_555 no
H(3) C(5) H(4) 108.5(9) 1_555 1_555 1_555 no
S(5) C(6) S(6) 115.0(4) 1_555 1_555 1_555 yes
S(5) C(6) C(7) 122.6(6) 1_555 1_555 1_555 yes
S(6) C(6) C(7) 122.4(6) 1_555 1_555 1_555 yes
S(7) C(7) S(8) 115.0(4) 1_555 1_555 1_555 yes
S(7) C(7) C(6) 122.1(6) 1_555 1_555 1_555 yes
S(8) C(7) C(6) 122.8(6) 1_555 1_555 1_555 yes
S(5) C(8) S(9) 115.8(5) 1_555 1_555 1_555 yes
S(5) C(8) C(9) 117.6(6) 1_555 1_555 1_555 yes
S(9) C(8) C(9) 126.6(6) 1_555 1_555 1_555 yes
S(6) C(9) S(10) 114.9(4) 1_555 1_555 1_555 yes
S(6) C(9) C(8) 116.5(6) 1_555 1_555 1_555 yes
S(10) C(9) C(8) 128.6(6) 1_555 1_555 1_555 yes
S(7) C(10) S(11) 115.4(4) 1_555 1_555 1_555 yes
S(7) C(10) C(11) 116.8(6) 1_555 1_555 1_555 yes
S(11) C(10) C(11) 127.7(6) 1_555 1_555 1_555 yes
S(8) C(11) S(12) 114.9(4) 1_555 1_555 1_555 yes
S(8) C(11) C(10) 117.1(6) 1_555 1_555 1_555 yes
S(12) C(11) C(10) 128.0(6) 1_555 1_555 1_555 yes
S(9) C(12) C(13) 116.2(8) 1_555 1_555 1_555 yes
S(9) C(12) H(5) 108.0(8) 1_555 1_555 1_555 no
S(9) C(12) H(6) 108.2(8) 1_555 1_555 1_555 no
C(13) C(12) H(5) 107.8(10) 1_555 1_555 1_555 no
C(13) C(12) H(6) 108.3(10) 1_555 1_555 1_555 no
H(5) C(12) H(6) 108(1) 1_555 1_555 1_555 no
S(10) C(13) C(12) 116.8(7) 1_555 1_555 1_555 yes
S(10) C(13) H(7) 107.4(9) 1_555 1_555 1_555 no
S(10) C(13) H(8) 107.8(8) 1_555 1_555 1_555 no
C(12) C(13) H(7) 107.4(10) 1_555 1_555 1_555 no
C(12) C(13) H(8) 108(1) 1_555 1_555 1_555 no
H(7) C(13) H(8) 108.8(10) 1_555 1_555 1_555 no
S(11) C(14A) C(14B) 84(3) 1_555 1_555 1_555 yes
S(11) C(14A) C(15A) 113(1) 1_555 1_555 1_555 yes
S(11) C(14A) C(15B) 125(1) 1_555 1_555 1_555 yes
S(11) C(14A) H(9) 108(1) 1_555 1_555 1_555 no
S(11) C(14A) H(10) 112(1) 1_555 1_555 1_555 no
C(14B) C(14A) C(15A) 48(2) 1_555 1_555 1_555 yes
C(14B) C(14A) C(15B) 83(2) 1_555 1_555 1_555 yes
C(14B) C(14A) H(9) 155(3) 1_555 1_555 1_555 no
C(14B) C(14A) H(10) 69(2) 1_555 1_555 1_555 no
C(15A) C(14A) C(15B) 35(1) 1_555 1_555 1_555 yes
C(15A) C(14A) H(9) 106(1) 1_555 1_555 1_555 no
C(15A) C(14A) H(10) 93(1) 1_555 1_555 1_555 no
C(15B) C(14A) H(9) 71(1) 1_555 1_555 1_555 no
C(15B) C(14A) H(10) 112(1) 1_555 1_555 1_555 no
H(9) C(14A) H(10) 121(2) 1_555 1_555 1_555 no
S(11) C(14B) C(14A) 74(2) 1_555 1_555 1_555 yes
S(11) C(14B) C(15A) 131(1) 1_555 1_555 1_555 yes
S(11) C(14B) C(15B) 117(1) 1_555 1_555 1_555 yes
S(11) C(14B) H(10) 108(1) 1_555 1_555 1_555 no
S(11) C(14B) H(11) 109(1) 1_555 1_555 1_555 no
C(14A) C(14B) C(15A) 106(3) 1_555 1_555 1_555 yes
C(14A) C(14B) C(15B) 70(2) 1_555 1_555 1_555 yes
C(14A) C(14B) H(10) 69(2) 1_555 1_555 1_555 no
C(14A) C(14B) H(11) 175(4) 1_555 1_555 1_555 no
C(15A) C(14B) C(15B) 36(1) 1_555 1_555 1_555 yes
C(15A) C(14B) H(10) 117(2) 1_555 1_555 1_555 no
C(15A) C(14B) H(11) 70(1) 1_555 1_555 1_555 no
C(15B) C(14B) H(10) 106(1) 1_555 1_555 1_555 no
C(15B) C(14B) H(11) 106(1) 1_555 1_555 1_555 no
H(10) C(14B) H(11) 108(1) 1_555 1_555 1_555 no
S(12) C(15A) C(14A) 115(1) 1_555 1_555 1_555 yes
S(12) C(15A) C(14B) 126(1) 1_555 1_555 1_555 yes
S(12) C(15A) C(15B) 71(1) 1_555 1_555 1_555 yes
S(12) C(15A) H(11) 128(1) 1_555 1_555 1_555 no
S(12) C(15A) H(12) 105(1) 1_555 1_555 1_555 no
S(12) C(15A) H(13) 92(1) 1_555 1_555 1_555 no
C(14A) C(15A) C(14B) 24(1) 1_555 1_555 1_555 yes
C(14A) C(15A) C(15B) 66(1) 1_555 1_555 1_555 yes
C(14A) C(15A) H(11) 70(1) 1_555 1_555 1_555 no
C(14A) C(15A) H(12) 127(1) 1_555 1_555 1_555 no
C(14A) C(15A) H(13) 95(1) 1_555 1_555 1_555 no
C(14B) C(15A) C(15B) 91(2) 1_555 1_555 1_555 yes
C(14B) C(15A) H(11) 46(1) 1_555 1_555 1_555 no
C(14B) C(15A) H(12) 103(1) 1_555 1_555 1_555 no
C(14B) C(15A) H(13) 114(1) 1_555 1_555 1_555 no
C(15B) C(15A) H(11) 137(2) 1_555 1_555 1_555 no
C(15B) C(15A) H(12) 162(2) 1_555 1_555 1_555 no
C(15B) C(15A) H(13) 50(1) 1_555 1_555 1_555 no
H(11) C(15A) H(12) 58(1) 1_555 1_555 1_555 no
H(11) C(15A) H(13) 138(1) 1_555 1_555 1_555 no
H(12) C(15A) H(13) 113(1) 1_555 1_555 1_555 no
S(12) C(15B) C(14A) 125(1) 1_555 1_555 1_555 yes
S(12) C(15B) C(14B) 112(1) 1_555 1_555 1_555 yes
S(12) C(15B) C(15A) 80(1) 1_555 1_555 1_555 yes
S(12) C(15B) H(13) 109(1) 1_555 1_555 1_555 no
S(12) C(15B) H(14) 108(1) 1_555 1_555 1_555 no
C(14A) C(15B) C(14B) 26.3(10) 1_555 1_555 1_555 yes
C(14A) C(15B) C(15A) 78(2) 1_555 1_555 1_555 yes
C(14A) C(15B) H(13) 117(1) 1_555 1_555 1_555 no
C(14A) C(15B) H(14) 82(1) 1_555 1_555 1_555 no
C(14B) C(15B) C(15A) 52(1) 1_555 1_555 1_555 yes
C(14B) C(15B) H(13) 109(1) 1_555 1_555 1_555 no
C(14B) C(15B) H(14) 109(1) 1_555 1_555 1_555 no
C(15A) C(15B) H(13) 84(2) 1_555 1_555 1_555 no
C(15A) C(15B) H(14) 160(2) 1_555 1_555 1_555 no
H(13) C(15B) H(14) 107(1) 1_555 1_555 1_555 no
C(17) C(16) C(18) 119.1(9) 1_555 1_555 2_657 yes
C(17) C(16) H(15) 119.4(9) 1_555 1_555 1_555 no
C(18) C(16) H(15) 121.5(9) 2_657 1_555 1_555 no
C(16) C(17) C(18) 115.1(8) 1_555 1_555 1_555 yes
C(16) C(17) C(19) 121.4(8) 1_555 1_555 1_555 yes
C(18) C(17) C(19) 123.4(8) 1_555 1_555 1_555 yes
C(16) C(18) C(17) 125.7(10) 2_657 1_555 1_555 yes
C(16) C(18) H(16) 117.9(9) 2_657 1_555 1_555 no
C(17) C(18) H(16) 116.4(9) 1_555 1_555 1_555 no
C(17) C(19) C(20) 178.2(9) 1_555 1_555 1_555 yes
I(1) C(20) C(19) 179.0(9) 1_555 1_555 1_555 yes

loop_
_geom_bond_atom_site_label_1
_geom_bond_atom_site_label_2
_geom_bond_distance
_geom_bond_site_symmetry_1
_geom_bond_site_symmetry_2
_geom_bond_publ_flag
I(1) C(20) 2.07(1) . . yes
S(1) C(1) 1.748(8) . . yes
S(1) C(2) 1.747(8) . . yes
S(2) C(1) 1.739(8) . . yes
S(2) C(3) 1.758(8) . . yes
S(3) C(2) 1.735(8) . . yes
S(3) C(4) 1.798(9) . . yes
S(4) C(3) 1.738(7) . . yes
S(4) C(5) 1.809(9) . . yes
S(5) C(6) 1.749(8) . . yes
S(5) C(8) 1.747(8) . . yes
S(6) C(6) 1.742(8) . . yes
S(6) C(9) 1.751(8) . . yes
S(7) C(7) 1.751(8) . . yes
S(7) C(10) 1.750(8) . . yes
S(8) C(7) 1.740(8) . . yes
S(8) C(11) 1.755(8) . . yes
S(9) C(8) 1.752(8) . . yes
S(9) C(12) 1.79(1) . . yes
S(10) C(9) 1.738(8) . . yes
S(10) C(13) 1.82(1) . . yes
S(11) C(10) 1.742(8) . . yes
S(11) C(14A) 1.77(2) . . yes
S(11) C(14B) 1.82(2) . . yes
S(12) C(11) 1.742(8) . . yes
S(12) C(15A) 1.84(2) . . yes
S(12) C(15B) 1.77(2) . . yes
C(1) C(1) 1.36(1) . 2_765 yes
C(2) C(3) 1.36(1) . . yes
C(4) C(5) 1.50(1) . . yes
C(6) C(7) 1.36(1) . . yes
C(8) C(9) 1.35(1) . . yes
C(10) C(11) 1.35(1) . . yes
C(12) C(13) 1.45(1) . . yes
C(14A) C(14B) 0.66(2) . . yes
C(14A) C(15A) 1.51(3) . . yes
C(14A) C(15B) 1.41(3) . . yes
C(14B) C(15A) 1.18(3) . . yes
C(14B) C(15B) 1.49(3) . . yes
C(15A) C(15B) 0.89(2) . . yes
C(16) C(17) 1.42(1) . . yes
C(16) C(18) 1.33(1) . 2_657 yes
C(17) C(18) 1.34(1) . . yes
C(17) C(19) 1.49(1) . . yes
C(19) C(20) 1.11(1) . . yes

loop_
_geom_contact_atom_site_label_1
_geom_contact_atom_site_label_2
_geom_contact_distance
_geom_contact_site_symmetry_1
_geom_contact_site_symmetry_2
_geom_contact_publ_flag
I(1) Br(1) 3.2650(6) . . ?
S(3) S(10) 3.526(4) . 1_554 ?
S(3) S(11) 3.592(4) . 2_665 ?
S(4) S(12) 3.491(4) . 2_766 ?
S(4) S(9) 3.591(4) . 1_655 ?
S(9) C(14A) 3.54(2) . 2_665 ?
S(9) S(11) 3.539(4) . 2_665 ?
S(10) S(12) 3.522(4) . 2_766 ?
C(2) C(15B) 3.46(2) . 2_765 ?
C(3) C(15B) 3.52(2) . 2_765 ?
C(4) C(9) 3.54(1) . . ?
C(4) C(8) 3.55(1) . . ?
C(10) C(12) 3.56(1) . 2_666 ?
C(11) C(12) 3.58(1) . 2_666 ?
C(14B) C(16) 3.28(2) . 2_666 ?

loop_
_geom_torsion_atom_site_label_1
_geom_torsion_atom_site_label_2
_geom_torsion_atom_site_label_3
_geom_torsion_atom_site_label_4
_geom_torsion
_geom_torsion_site_symmetry_1
_geom_torsion_site_symmetry_2
_geom_torsion_site_symmetry_3
_geom_torsion_site_symmetry_4
_geom_torsion_publ_flag
I(1) C(20) C(19) C(17) -150(39) 1_555 1_555 1_555 1_555 yes
S(1) C(1) S(2) C(3) 8.0(5) 1_555 1_555 1_555 1_555 yes
S(1) C(1) C(1) S(1) -180.0 1_555 1_555 2_765 2_765 yes
S(1) C(1) C(1) S(2) 0(1) 1_555 1_555 2_765 2_765 yes
S(1) C(2) S(3) C(4) -152.9(5) 1_555 1_555 1_555 1_555 yes
S(1) C(2) C(3) S(2) 0.7(10) 1_555 1_555 1_555 1_555 yes
S(1) C(2) C(3) S(4) 179.4(5) 1_555 1_555 1_555 1_555 yes
S(2) C(1) S(1) C(2) -7.7(5) 1_555 1_555 1_555 1_555 yes
S(2) C(1) C(1) S(2) -180.0 1_555 1_555 2_765 2_765 yes
S(2) C(3) S(4) C(5) 177.5(5) 1_555 1_555 1_555 1_555 yes
S(2) C(3) C(2) S(3) -179.1(5) 1_555 1_555 1_555 1_555 yes
S(3) C(2) S(1) C(1) -176.0(5) 1_555 1_555 1_555 1_555 yes
S(3) C(2) C(3) S(4) 0(1) 1_555 1_555 1_555 1_555 yes
S(3) C(4) C(5) S(4) 67.3(8) 1_555 1_555 1_555 1_555 yes
S(4) C(3) S(2) C(1) 175.9(5) 1_555 1_555 1_555 1_555 yes
S(5) C(6) S(6) C(9) 7.9(5) 1_555 1_555 1_555 1_555 yes
S(5) C(6) C(7) S(7) 1(1) 1_555 1_555 1_555 1_555 yes
S(5) C(6) C(7) S(8) 180.0(4) 1_555 1_555 1_555 1_555 yes
S(5) C(8) S(9) C(12) -152.8(6) 1_555 1_555 1_555 1_555 yes
S(5) C(8) C(9) S(6) 0.3(10) 1_555 1_555 1_555 1_555 yes
S(5) C(8) C(9) S(10) -178.8(5) 1_555 1_555 1_555 1_555 yes
S(6) C(6) S(5) C(8) -7.7(5) 1_555 1_555 1_555 1_555 yes
S(6) C(6) C(7) S(7) 179.7(4) 1_555 1_555 1_555 1_555 yes
S(6) C(6) C(7) S(8) -1(1) 1_555 1_555 1_555 1_555 yes
S(6) C(9) S(10) C(13) 173.8(5) 1_555 1_555 1_555 1_555 yes
S(6) C(9) C(8) S(9) -179.2(5) 1_555 1_555 1_555 1_555 yes
S(7) C(7) S(8) C(11) 7.4(5) 1_555 1_555 1_555 1_555 yes
S(7) C(10) S(11) C(14A) -154.7(7) 1_555 1_555 1_555 1_555 yes
S(7) C(10) S(11) C(14B) -176.4(8) 1_555 1_555 1_555 1_555 yes
S(7) C(10) C(11) S(8) -0.6(10) 1_555 1_555 1_555 1_555 yes
S(7) C(10) C(11) S(12) 178.8(5) 1_555 1_555 1_555 1_555 yes
S(8) C(7) S(7) C(10) -7.6(5) 1_555 1_555 1_555 1_555 yes
S(8) C(11) S(12) C(15A) -179.2(8) 1_555 1_555 1_555 1_555 yes
S(8) C(11) S(12) C(15B) 152.1(8) 1_555 1_555 1_555 1_555 yes
S(8) C(11) C(10) S(11) 179.1(5) 1_555 1_555 1_555 1_555 yes
S(9) C(8) S(5) C(6) -176.0(5) 1_555 1_555 1_555 1_555 yes
S(9) C(8) C(9) S(10) 1(1) 1_555 1_555 1_555 1_555 yes
S(9) C(12) C(13) S(10) 61(1) 1_555 1_555 1_555 1_555 yes
S(10) C(9) S(6) C(6) 174.3(5) 1_555 1_555 1_555 1_555 yes
S(11) C(10) S(7) C(7) -174.8(5) 1_555 1_555 1_555 1_555 yes
S(11) C(10) C(11) S(12) -1(1) 1_555 1_555 1_555 1_555 yes
S(11) C(14A) C(14B) C(15A) 129(2) 1_555 1_555 1_555 1_555 yes
S(11) C(14A) C(14B) C(15B) 126(1) 1_555 1_555 1_555 1_555 yes
S(11) C(14A) C(15A) S(12) 65(1) 1_555 1_555 1_555 1_555 yes
S(11) C(14A) C(15A) C(14B) -57(3) 1_555 1_555 1_555 1_555 yes
S(11) C(14A) C(15A) C(15B) 118(2) 1_555 1_555 1_555 1_555 yes
S(11) C(14A) C(15B) S(12) -12(2) 1_555 1_555 1_555 1_555 yes
S(11) C(14A) C(15B) C(14B) -77(3) 1_555 1_555 1_555 1_555 yes
S(11) C(14A) C(15B) C(15A) -80(2) 1_555 1_555 1_555 1_555 yes
S(11) C(14B) C(14A) C(15A) -129(2) 1_555 1_555 1_555 1_555 yes
S(11) C(14B) C(14A) C(15B) -126(1) 1_555 1_555 1_555 1_555 yes
S(11) C(14B) C(15A) S(12) 12(3) 1_555 1_555 1_555 1_555 yes
S(11) C(14B) C(15A) C(14A) 84(3) 1_555 1_555 1_555 1_555 yes
S(11) C(14B) C(15A) C(15B) 80(2) 1_555 1_555 1_555 1_555 yes
S(11) C(14B) C(15B) S(12) -67(1) 1_555 1_555 1_555 1_555 yes
S(11) C(14B) C(15B) C(14A) 60(2) 1_555 1_555 1_555 1_555 yes
S(11) C(14B) C(15B) C(15A) -123(2) 1_555 1_555 1_555 1_555 yes
S(12) C(11) S(8) C(7) 176.4(5) 1_555 1_555 1_555 1_555 yes
S(12) C(15A) C(14A) C(14B) 122(3) 1_555 1_555 1_555 1_555 yes
S(12) C(15A) C(14A) C(15B) -53(1) 1_555 1_555 1_555 1_555 yes
S(12) C(15A) C(14B) C(14A) -71(4) 1_555 1_555 1_555 1_555 yes
S(12) C(15A) C(14B) C(15B) -67(2) 1_555 1_555 1_555 1_555 yes
S(12) C(15A) C(15B) C(14A) 130(1) 1_555 1_555 1_555 1_555 yes
S(12) C(15A) C(15B) C(14B) 128(1) 1_555 1_555 1_555 1_555 yes
S(12) C(15B) C(14A) C(14B) 65(3) 1_555 1_555 1_555 1_555 yes
S(12) C(15B) C(14A) C(15A) 68(2) 1_555 1_555 1_555 1_555 yes
S(12) C(15B) C(14B) C(14A) -127(2) 1_555 1_555 1_555 1_555 yes
S(12) C(15B) C(14B) C(15A) 56(1) 1_555 1_555 1_555 1_555 yes
S(12) C(15B) C(15A) C(14A) -130(1) 1_555 1_555 1_555 1_555 yes
S(12) C(15B) C(15A) C(14B) -128(1) 1_555 1_555 1_555 1_555 yes
C(1) S(1) C(2) C(3) 4.2(8) 1_555 1_555 1_555 1_555 yes
C(1) S(2) C(3) C(2) -5.3(7) 1_555 1_555 1_555 1_555 yes
C(1) C(1) S(1) C(2) -171.8(10) 1_555 2_765 2_765 2_765 yes
C(1) C(1) S(2) C(3) 171.6(10) 1_555 2_765 2_765 2_765 yes
C(2) S(3) C(4) C(5) -59.4(7) 1_555 1_555 1_555 1_555 yes
C(2) C(3) S(4) C(5) -1.2(10) 1_555 1_555 1_555 1_555 yes
C(3) S(4) C(5) C(4) -32.5(8) 1_555 1_555 1_555 1_555 yes
C(3) C(2) S(3) C(4) 26.9(9) 1_555 1_555 1_555 1_555 yes
C(6) S(5) C(8) C(9) 4.4(8) 1_555 1_555 1_555 1_555 yes
C(6) S(6) C(9) C(8) -4.9(7) 1_555 1_555 1_555 1_555 yes
C(6) C(7) S(7) C(10) 170.9(7) 1_555 1_555 1_555 1_555 yes
C(6) C(7) S(8) C(11) -171.2(7) 1_555 1_555 1_555 1_555 yes
C(7) S(7) C(10) C(11) 4.9(7) 1_555 1_555 1_555 1_555 yes
C(7) S(8) C(11) C(10) -4.1(8) 1_555 1_555 1_555 1_555 yes
C(7) C(6) S(5) C(8) 170.6(7) 1_555 1_555 1_555 1_555 yes
C(7) C(6) S(6) C(9) -170.4(7) 1_555 1_555 1_555 1_555 yes
C(8) S(9) C(12) C(13) -58.7(9) 1_555 1_555 1_555 1_555 yes
C(8) C(9) S(10) C(13) -7.1(10) 1_555 1_555 1_555 1_555 yes
C(9) S(10) C(13) C(12) -24(1) 1_555 1_555 1_555 1_555 yes
C(9) C(8) S(9) C(12) 26.7(9) 1_555 1_555 1_555 1_555 yes
C(10) S(11) C(14A) C(14B) -95(2) 1_555 1_555 1_555 1_555 yes
C(10) S(11) C(14A) C(15A) -56(1) 1_555 1_555 1_555 1_555 yes
C(10) S(11) C(14A) C(15B) -18(1) 1_555 1_555 1_555 1_555 yes
C(10) S(11) C(14B) C(14A) 88(2) 1_555 1_555 1_555 1_555 yes
C(10) S(11) C(14B) C(15A) -10(2) 1_555 1_555 1_555 1_555 yes
C(10) S(11) C(14B) C(15B) 30(1) 1_555 1_555 1_555 1_555 yes
C(10) C(11) S(12) C(15A) 1(1) 1_555 1_555 1_555 1_555 yes
C(10) C(11) S(12) C(15B) -27(1) 1_555 1_555 1_555 1_555 yes
C(11) S(12) C(15A) C(14A) -33(1) 1_555 1_555 1_555 1_555 yes
C(11) S(12) C(15A) C(14B) -7(2) 1_555 1_555 1_555 1_555 yes
C(11) S(12) C(15A) C(15B) -84(1) 1_555 1_555 1_555 1_555 yes
C(11) S(12) C(15B) C(14A) 33(1) 1_555 1_555 1_555 1_555 yes
C(11) S(12) C(15B) C(14B) 59(1) 1_555 1_555 1_555 1_555 yes
C(11) S(12) C(15B) C(15A) 101(1) 1_555 1_555 1_555 1_555 yes
C(11) C(10) S(11) C(14A) 25(1) 1_555 1_555 1_555 1_555 yes
C(11) C(10) S(11) C(14B) 3(1) 1_555 1_555 1_555 1_555 yes
C(14A) S(11) C(14B) C(15A) -99(3) 1_555 1_555 1_555 1_555 yes
C(14A) S(11) C(14B) C(15B) -57(2) 1_555 1_555 1_555 1_555 yes
C(14A) C(14B) C(15A) C(15B) -3(3) 1_555 1_555 1_555 1_555 yes
C(14A) C(14B) C(15B) C(15A) 176(3) 1_555 1_555 1_555 1_555 yes
C(14A) C(15A) S(12) C(15B) 51(1) 1_555 1_555 1_555 1_555 yes
C(14A) C(15A) C(14B) C(15B) 3(3) 1_555 1_555 1_555 1_555 yes
C(14A) C(15A) C(15B) C(14B) -1(1) 1_555 1_555 1_555 1_555 yes
C(14A) C(15B) S(12) C(15A) -67(2) 1_555 1_555 1_555 1_555 yes
C(14A) C(15B) C(14B) C(15A) -176(3) 1_555 1_555 1_555 1_555 yes
C(14A) C(15B) C(15A) C(14B) 1(1) 1_555 1_555 1_555 1_555 yes
C(14B) S(11) C(14A) C(15A) 39(2) 1_555 1_555 1_555 1_555 yes
C(14B) S(11) C(14A) C(15B) 77(2) 1_555 1_555 1_555 1_555 yes
C(14B) C(14A) C(15A) C(15B) 175(4) 1_555 1_555 1_555 1_555 yes
C(14B) C(14A) C(15B) C(15A) -3(3) 1_555 1_555 1_555 1_555 yes
C(14B) C(15A) S(12) C(15B) 77(2) 1_555 1_555 1_555 1_555 yes
C(14B) C(15A) C(14A) C(15B) -175(4) 1_555 1_555 1_555 1_555 yes
C(14B) C(15B) S(12) C(15A) -41(1) 1_555 1_555 1_555 1_555 yes
C(14B) C(15B) C(14A) C(15A) 3(3) 1_555 1_555 1_555 1_555 yes
C(15A) C(14A) C(14B) C(15B) -2(2) 1_555 1_555 1_555 1_555 yes
C(15A) C(14B) C(14A) C(15B) 2(2) 1_555 1_555 1_555 1_555 yes
C(16) C(17) C(19) C(20) -106(31) 1_555 1_555 1_555 1_555 yes
C(16) C(18) C(17) C(19) 179.4(9) 1_555 2_657 2_657 2_657 yes
C(18) C(16) C(17) C(19) -179.6(9) 1_555 2_657 2_657 2_657 yes
C(18) C(17) C(19) C(20) 77(31) 1_555 1_555 1_555 1_555 yes
